data_7051314
loop_
_publ_author_name
'Fang Chen-jie'
'Duan Chun-ying'
'He Cheng'
'Han Gang'
'Meng Qing-jin'

_publ_section_title
;
 A supramolecular analog of cyclohexane sustained by aromatic
 C--H&#x00B7;&#x00B7;&#x00B7;\p interactions between ferrocene
 moieties: molecular packing of ferrocene-containing thiosemicarbazato
 metal complexes
;
_journal_issue 9
_journal_name_full 'New J. Chem.'
_journal_page_first 697
_journal_page_last 701
_journal_paper_doi 10.1039/b002590i
_journal_volume 24
_journal_year 2000
_chemical_formula_sum 'C28 H34 Fe2 N6 O S2 Zn'
_chemical_formula_weight 711.80
_chemical_name_systematic
;
 ?
;
_space_group_IT_number 167
_symmetry_cell_setting hexagonal
_symmetry_space_group_name_Hall '-R 3 2"c'
_symmetry_space_group_name_H-M 'R -3 c :H'
_atom_sites_solution_hydrogens geom
_atom_sites_solution_primary direct
_atom_sites_solution_secondary difmap
_audit_creation_method SHELXL-97
_cell_angle_alpha 90.00
_cell_angle_beta 90.00
_cell_angle_gamma 120.00
_cell_formula_units_Z 18
_cell_length_a 29.171(3)
_cell_length_b 29.171(3)
_cell_length_c 19.702(3)
_cell_measurement_reflns_used 32
_cell_measurement_temperature 293(2)
_cell_measurement_theta_max 10.05
_cell_measurement_theta_min 4.53
_cell_volume 14519(3)
_computing_cell_refinement 'Siemens XSCANS'
_computing_data_collection 'Siemens XSCANS'
_computing_data_reduction 'Siemens SHELXTL'
_computing_molecular_graphics 'Siemens SHELXTL'
_computing_publication_material 'Siemens SHELXTL'
_computing_structure_refinement 'Siemens SHELXTL'
_computing_structure_solution 'Siemens SHELXTL'
_diffrn_ambient_temperature 293(2)
_diffrn_measured_fraction_theta_full 0.999
_diffrn_measured_fraction_theta_max 0.999
_diffrn_measurement_device 'Siemens P4'
_diffrn_measurement_method '2\q/\w scans'
_diffrn_radiation_monochromator graphite
_diffrn_radiation_source 'fine-focus sealed tube'
_diffrn_radiation_type MoK\a
_diffrn_radiation_wavelength 0.71073
_diffrn_reflns_av_R_equivalents 0.1136
_diffrn_reflns_av_sigmaI/netI 0.1186
_diffrn_reflns_limit_h_max 32
_diffrn_reflns_limit_h_min -1
_diffrn_reflns_limit_k_max 1
_diffrn_reflns_limit_k_min -34
_diffrn_reflns_limit_l_max 23
_diffrn_reflns_limit_l_min -1
_diffrn_reflns_number 6343
_diffrn_reflns_theta_full 25.01
_diffrn_reflns_theta_max 25.01
_diffrn_reflns_theta_min 2.22
_diffrn_standards_interval_count 97
_diffrn_standards_number 3
_exptl_absorpt_coefficient_mu 1.785
_exptl_absorpt_correction_T_max 0.5105
_exptl_absorpt_correction_T_min 0.4499
_exptl_absorpt_correction_type psi-scan
_exptl_crystal_colour 'orange                 '
_exptl_crystal_density_diffrn 1.465
_exptl_crystal_density_method 'not measured'
_exptl_crystal_description 'prism                 '
_exptl_crystal_F_000 6588
_exptl_crystal_size_max 0.40
_exptl_crystal_size_mid 0.25
_exptl_crystal_size_min 0.25
_refine_diff_density_max 1.113
_refine_diff_density_min -0.510
_refine_diff_density_rms 0.121
_refine_ls_extinction_method none
_refine_ls_goodness_of_fit_ref 1.042
_refine_ls_hydrogen_treatment mixed
_refine_ls_matrix_type full
_refine_ls_number_parameters 178
_refine_ls_number_reflns 2857
_refine_ls_number_restraints 2
_refine_ls_restrained_S_all 1.043
_refine_ls_R_factor_all 0.1339
_refine_ls_R_factor_gt 0.0707
_refine_ls_shift/su_max 0.001
_refine_ls_shift/su_mean 0.000
_refine_ls_structure_factor_coef Fsqd
_refine_ls_weighting_details 'calc w=1/[\s^2^(Fo^2^)+(0.0824P)^2^+0.0000P] where P=(Fo^2^+2Fc^2^)/3'
_refine_ls_weighting_scheme calc
_refine_ls_wR_factor_gt 0.1622
_refine_ls_wR_factor_ref 0.1933
_reflns_number_gt 1612
_reflns_number_total 2857
_reflns_threshold_expression >2sigma(I)
_cod_data_source_file b002590i.txt
_cod_data_source_block complex_2
_cod_depositor_comments
;
The following automatic conversions were performed:
'_atom_site_symetry_multiplicity' tag replaced with
'_atom_site_symmetry_multiplicity'.

Automatic conversion script
Id: cif_correct_tags 1440 2010-10-19 06:21:57Z saulius 
;
_cod_original_sg_symbol_H-M 'R-3c  '
_cod_database_code 7051314

loop_
_symmetry_equiv_pos_as_xyz
'x, y, z'
'-y, x-y, z'
'-x+y, -x, z'
'y, x, -z+1/2'
'x-y, -y, -z+1/2'
'-x, -x+y, -z+1/2'
'x+2/3, y+1/3, z+1/3'
'-y+2/3, x-y+1/3, z+1/3'
'-x+y+2/3, -x+1/3, z+1/3'
'y+2/3, x+1/3, -z+5/6'
'x-y+2/3, -y+1/3, -z+5/6'
'-x+2/3, -x+y+1/3, -z+5/6'
'x+1/3, y+2/3, z+2/3'
'-y+1/3, x-y+2/3, z+2/3'
'-x+y+1/3, -x+2/3, z+2/3'
'y+1/3, x+2/3, -z+7/6'
'x-y+1/3, -y+2/3, -z+7/6'
'-x+1/3, -x+y+2/3, -z+7/6'
'-x, -y, -z'
'y, -x+y, -z'
'x-y, x, -z'
'-y, -x, z-1/2'
'-x+y, y, z-1/2'
'x, x-y, z-1/2'
'-x+2/3, -y+1/3, -z+1/3'
'y+2/3, -x+y+1/3, -z+1/3'
'x-y+2/3, x+1/3, -z+1/3'
'-y+2/3, -x+1/3, z-1/6'
'-x+y+2/3, y+1/3, z-1/6'
'x+2/3, x-y+1/3, z-1/6'
'-x+1/3, -y+2/3, -z+2/3'
'y+1/3, -x+y+2/3, -z+2/3'
'x-y+1/3, x+2/3, -z+2/3'
'-y+1/3, -x+2/3, z+1/6'
'-x+y+1/3, y+2/3, z+1/6'
'x+1/3, x-y+2/3, z+1/6'

loop_
_atom_site_label
_atom_site_type_symbol
_atom_site_fract_x
_atom_site_fract_y
_atom_site_fract_z
_atom_site_U_iso_or_equiv
_atom_site_adp_type
_atom_site_occupancy
_atom_site_symmetry_multiplicity
_atom_site_calc_flag
_atom_site_refinement_flags
_atom_site_disorder_assembly
_atom_site_disorder_group
Zn1 Zn 0.6667 0.81144(3) 0.0833 0.0430(3) Uani 1 2 d S . .
Fe1 Fe 0.81262(4) 0.99749(3) 0.08384(4) 0.0498(3) Uani 1 1 d . . .
S1 S 0.62645(7) 0.74548(6) 0.00409(7) 0.0528(4) Uani 1 1 d . . .
N1 N 0.6286(2) 0.7675(2) -0.1253(2) 0.071(2) Uani 1 1 d . . .
H1A H 0.6362 0.7867 -0.1612 0.085 Uiso 1 1 calc R . .
H1B H 0.6106 0.7336 -0.1284 0.085 Uiso 1 1 calc R . .
N2 N 0.67171(18) 0.84137(19) -0.0620(2) 0.0432(13) Uani 1 1 d . . .
N3 N 0.69071(17) 0.86354(17) 0.00305(19) 0.0355(12) Uani 1 1 d . . .
C1 C 0.6452(2) 0.7909(2) -0.0634(3) 0.0480(17) Uani 1 1 d . . .
C2 C 0.7110(2) 0.9143(2) 0.0068(2) 0.0442(16) Uani 1 1 d . . .
C3 C 0.7102(3) 0.9476(3) -0.0516(3) 0.068(2) Uani 1 1 d . . .
H3A H 0.6932 0.9252 -0.0901 0.102 Uiso 1 1 calc R . .
H3B H 0.7458 0.9736 -0.0635 0.102 Uiso 1 1 calc R . .
H3C H 0.6911 0.9650 -0.0384 0.102 Uiso 1 1 calc R . .
C4 C 0.7354(2) 0.9411(2) 0.0706(3) 0.0446(16) Uani 1 1 d . . .
C5 C 0.7590(2) 0.9239(2) 0.1205(3) 0.0471(16) Uani 1 1 d . . .
H5A H 0.7621 0.8920 0.1185 0.057 Uiso 1 1 calc R . .
C6 C 0.7773(3) 0.9622(3) 0.1740(3) 0.060(2) Uani 1 1 d . . .
H6A H 0.7959 0.9612 0.2150 0.072 Uiso 1 1 calc R . .
C7 C 0.7654(3) 1.0019(3) 0.1577(3) 0.0630(19) Uani 1 1 d . . .
H7A H 0.7742 1.0331 0.1855 0.076 Uiso 1 1 calc R . .
C8 C 0.7402(2) 0.9903(2) 0.0944(3) 0.0539(17) Uani 1 1 d . . .
H8A H 0.7275 1.0114 0.0708 0.065 Uiso 1 1 calc R . .
C9 C 0.8782(3) 1.0697(3) 0.0751(5) 0.091(3) Uani 1 1 d . . .
H9A H 0.8847 1.1015 0.0998 0.110 Uiso 1 1 calc R . .
C10 C 0.8536(3) 1.0540(3) 0.0125(4) 0.078(3) Uani 1 1 d . . .
H10A H 0.8400 1.0727 -0.0149 0.093 Uiso 1 1 calc R . .
C11 C 0.8535(3) 1.0081(3) -0.0055(4) 0.075(2) Uani 1 1 d . . .
H11A H 0.8384 0.9881 -0.0474 0.090 Uiso 1 1 calc R . .
C12 C 0.8748(3) 0.9933(3) 0.0461(4) 0.080(3) Uani 1 1 d . . .
H12A H 0.8792 0.9621 0.0466 0.096 Uiso 1 1 calc R . .
C13 C 0.8922(3) 1.0331(3) 0.0973(5) 0.090(3) Uani 1 1 d . . .
H13A H 0.9108 1.0346 0.1394 0.108 Uiso 1 1 calc R . .
C15 C 0.4775(8) 0.6667 -0.0833 0.187(6) Uiso 1 2 d SU . .
H15A H 0.4440 0.6397 -0.1008 0.225 Uiso 0.50 1 d PR A .
H15B H 0.4872 0.6492 -0.0497 0.225 Uiso 0.50 1 d PR . .
O1 O 0.4658(7) 0.7000(7) -0.0464(9) 0.193(6) Uiso 0.50 1 d PU A 1
H1C H 0.4423 0.6811 -0.0175 0.231 Uiso 0.50 1 d PR A 1
C14 C 0.5134(8) 0.6746(9) -0.1385(12) 0.156(7) Uiso 0.50 1 d PU A 1
H14A H 0.5110 0.6417 -0.1514 0.234 Uiso 0.50 1 d PR A 1
H14B H 0.5046 0.6892 -0.1765 0.234 Uiso 0.50 1 d PR A 1
H14C H 0.5489 0.6990 -0.1240 0.234 Uiso 0.50 1 d PR A 1

loop_
_atom_site_aniso_label
_atom_site_aniso_U_11
_atom_site_aniso_U_22
_atom_site_aniso_U_33
_atom_site_aniso_U_23
_atom_site_aniso_U_13
_atom_site_aniso_U_12
Zn1 0.0502(6) 0.0572(5) 0.0193(4) 0.0017(2) 0.0034(4) 0.0251(3)
Fe1 0.0571(5) 0.0390(4) 0.0451(5) -0.0044(4) -0.0024(4) 0.0179(4)
S1 0.0703(10) 0.0507(9) 0.0295(7) -0.0010(7) 0.0021(7) 0.0243(8)
N1 0.103(4) 0.062(3) 0.024(2) -0.009(2) -0.008(3) 0.023(3)
N2 0.049(3) 0.042(3) 0.017(2) 0.000(2) -0.0001(19) 0.007(2)
N3 0.040(2) 0.043(2) 0.0149(19) -0.0073(18) 0.0009(18) 0.015(2)
C1 0.056(3) 0.068(4) 0.020(3) -0.003(3) 0.002(3) 0.031(3)
C2 0.051(3) 0.062(4) 0.021(3) 0.000(2) 0.003(2) 0.029(3)
C3 0.100(5) 0.058(4) 0.039(3) 0.000(3) -0.009(4) 0.034(4)
C4 0.044(3) 0.057(3) 0.024(3) -0.004(3) 0.001(2) 0.018(3)
C5 0.055(3) 0.044(3) 0.032(3) 0.000(3) 0.001(3) 0.017(3)
C6 0.064(4) 0.062(4) 0.036(3) -0.010(3) -0.006(3) 0.018(3)
C7 0.091(4) 0.068(4) 0.038(3) -0.019(3) -0.004(3) 0.046(3)
C8 0.075(4) 0.056(3) 0.041(3) -0.003(3) 0.009(3) 0.041(3)
C9 0.074(5) 0.042(4) 0.131(8) -0.019(5) 0.001(5) 0.008(4)
C10 0.068(5) 0.047(4) 0.098(6) 0.022(4) 0.010(5) 0.014(4)
C11 0.067(4) 0.070(5) 0.067(4) 0.000(4) 0.021(4) 0.018(4)
C12 0.060(4) 0.070(4) 0.110(7) 0.006(5) 0.024(5) 0.034(4)
C13 0.060(5) 0.077(5) 0.108(7) -0.006(5) -0.015(5) 0.016(4)

loop_
_atom_type_symbol
_atom_type_description
_atom_type_scat_dispersion_real
_atom_type_scat_dispersion_imag
_atom_type_scat_source
C C 0.0033 0.0016 'International Tables Vol C Tables 4.2.6.8 and 6.1.1.4'
H H 0.0000 0.0000 'International Tables Vol C Tables 4.2.6.8 and 6.1.1.4'
N N 0.0061 0.0033 'International Tables Vol C Tables 4.2.6.8 and 6.1.1.4'
S S 0.1246 0.1234 'International Tables Vol C Tables 4.2.6.8 and 6.1.1.4'
Fe Fe 0.3463 0.8444 'International Tables Vol C Tables 4.2.6.8 and 6.1.1.4'
Zn Zn 0.2839 1.4301 'International Tables Vol C Tables 4.2.6.8 and 6.1.1.4'
O O 0.0106 0.0060 'International Tables Vol C Tables 4.2.6.8 and 6.1.1.4'

loop_
_geom_angle_atom_site_label_1
_geom_angle_atom_site_label_2
_geom_angle_atom_site_label_3
_geom_angle
_geom_angle_site_symmetry_1
_geom_angle_site_symmetry_3
_geom_angle_publ_flag
N3 Zn1 N3 110.8(3) 18_654 . yes
N3 Zn1 S1 136.36(13) 18_654 . yes
N3 Zn1 S1 86.50(12) . . yes
N3 Zn1 S1 86.50(12) 18_654 18_654 ?
N3 Zn1 S1 136.35(13) . 18_654 ?
S1 Zn1 S1 108.64(10) . 18_654 yes
C12 Fe1 C9 67.8(3) . . ?
C12 Fe1 C8 162.3(3) . . ?
C9 Fe1 C8 120.6(3) . . ?
C12 Fe1 C13 41.2(3) . . ?
C9 Fe1 C13 40.2(3) . . ?
C8 Fe1 C13 154.8(3) . . ?
C12 Fe1 C4 124.7(3) . . ?
C9 Fe1 C4 156.6(3) . . ?
C8 Fe1 C4 41.8(2) . . ?
C13 Fe1 C4 161.8(3) . . ?
C12 Fe1 C10 67.3(3) . . ?
C9 Fe1 C10 39.9(3) . . ?
C8 Fe1 C10 108.2(3) . . ?
C13 Fe1 C10 67.6(4) . . ?
C4 Fe1 C10 121.9(3) . . ?
C12 Fe1 C7 156.3(3) . . ?
C9 Fe1 C7 108.1(3) . . ?
C8 Fe1 C7 40.2(2) . . ?
C13 Fe1 C7 120.4(3) . . ?
C4 Fe1 C7 68.6(2) . . ?
C10 Fe1 C7 125.4(3) . . ?
C12 Fe1 C5 107.6(3) . . ?
C9 Fe1 C5 161.3(3) . . ?
C8 Fe1 C5 69.3(3) . . ?
C13 Fe1 C5 124.5(3) . . ?
C4 Fe1 C5 41.0(2) . . ?
C10 Fe1 C5 157.0(3) . . ?
C7 Fe1 C5 68.4(3) . . ?
C12 Fe1 C6 121.9(3) . . ?
C9 Fe1 C6 124.9(3) . . ?
C8 Fe1 C6 67.9(3) . . ?
C13 Fe1 C6 107.5(3) . . ?
C4 Fe1 C6 68.4(2) . . ?
C10 Fe1 C6 161.2(3) . . ?
C7 Fe1 C6 39.9(3) . . ?
C5 Fe1 C6 40.8(2) . . ?
C12 Fe1 C11 39.2(3) . . ?
C9 Fe1 C11 66.2(3) . . ?
C8 Fe1 C11 126.7(3) . . ?
C13 Fe1 C11 66.9(3) . . ?
C4 Fe1 C11 109.6(3) . . ?
C10 Fe1 C11 39.5(3) . . ?
C7 Fe1 C11 162.3(3) . . ?
C5 Fe1 C11 122.6(3) . . ?
C6 Fe1 C11 157.2(3) . . ?
C1 S1 Zn1 92.63(19) . . ?
C1 N2 N3 114.7(4) . . ?
C2 N3 N2 115.1(4) . . ?
C2 N3 Zn1 126.4(3) . . ?
N2 N3 Zn1 116.5(3) . . ?
N2 C1 N1 117.1(5) . . ?
N2 C1 S1 129.4(4) . . ?
N1 C1 S1 113.5(5) . . ?
N3 C2 C4 118.9(5) . . ?
N3 C2 C3 123.1(5) . . ?
C4 C2 C3 118.0(5) . . ?
C5 C4 C8 107.5(5) . . ?
C5 C4 C2 126.4(6) . . ?
C8 C4 C2 126.1(6) . . ?
C5 C4 Fe1 70.2(3) . . ?
C8 C4 Fe1 68.8(3) . . ?
C2 C4 Fe1 126.0(4) . . ?
C6 C5 C4 106.8(6) . . ?
C6 C5 Fe1 69.6(3) . . ?
C4 C5 Fe1 68.8(3) . . ?
C7 C6 C5 109.1(6) . . ?
C7 C6 Fe1 69.9(4) . . ?
C5 C6 Fe1 69.6(3) . . ?
C8 C7 C6 108.8(6) . . ?
C8 C7 Fe1 69.0(4) . . ?
C6 C7 Fe1 70.2(4) . . ?
C7 C8 C4 107.8(6) . . ?
C7 C8 Fe1 70.8(4) . . ?
C4 C8 Fe1 69.5(3) . . ?
C10 C9 C13 109.3(8) . . ?
C10 C9 Fe1 70.7(4) . . ?
C13 C9 Fe1 70.2(4) . . ?
C11 C10 C9 107.3(8) . . ?
C11 C10 Fe1 71.1(4) . . ?
C9 C10 Fe1 69.5(5) . . ?
C12 C11 C10 109.5(8) . . ?
C12 C11 Fe1 68.8(5) . . ?
C10 C11 Fe1 69.4(5) . . ?
C11 C12 C13 107.5(7) . . ?
C11 C12 Fe1 72.0(5) . . ?
C13 C12 Fe1 69.8(5) . . ?
C9 C13 C12 106.3(8) . . ?
C9 C13 Fe1 69.6(5) . . ?
C12 C13 Fe1 69.0(4) . . ?
O1 C15 O1 107(2) . 11_564 ?
O1 C15 C14 94.3(11) . 11_564 ?
O1 C15 C14 134.0(11) 11_564 11_564 ?
O1 C15 C14 134.0(11) . . ?
O1 C15 C14 94.4(11) 11_564 . ?
C14 C15 C14 100(2) 11_564 . ?

loop_
_geom_bond_atom_site_label_1
_geom_bond_atom_site_label_2
_geom_bond_distance
_geom_bond_site_symmetry_2
_geom_bond_publ_flag
Zn1 N3 2.059(4) 18_654 ?
Zn1 N3 2.059(4) . yes
Zn1 S1 2.2932(16) . yes
Zn1 S1 2.2932(16) 18_654 ?
Fe1 C12 2.021(8) . ?
Fe1 C9 2.024(7) . ?
Fe1 C8 2.027(7) . ?
Fe1 C13 2.031(8) . ?
Fe1 C4 2.036(5) . ?
Fe1 C10 2.039(7) . ?
Fe1 C7 2.050(7) . ?
Fe1 C5 2.054(5) . ?
Fe1 C6 2.054(6) . ?
Fe1 C11 2.061(8) . ?
S1 C1 1.760(6) . ?
N1 C1 1.363(7) . ?
N2 C1 1.275(7) . ?
N2 N3 1.418(5) . ?
N3 C2 1.294(7) . ?
C2 C4 1.463(7) . ?
C2 C3 1.513(8) . ?
C4 C5 1.431(8) . ?
C4 C8 1.448(8) . ?
C5 C6 1.431(8) . ?
C6 C7 1.402(10) . ?
C7 C8 1.402(8) . ?
C9 C10 1.385(11) . ?
C9 C13 1.392(11) . ?
C10 C11 1.384(11) . ?
C11 C12 1.371(11) . ?
C12 C13 1.426(11) . ?
C15 O1 1.39(2) . ?
C15 O1 1.39(2) 11_564 ?
C15 C14 1.45(2) 11_564 ?
C15 C14 1.45(2) . ?
